data_4084665
loop_
_publ_author_name
'Hiroi, Yuki'
'Komine, Nobuyuki'
'Komiya, Sanshiro'
'Hirano, Masafumi'

_publ_section_title
;
 Regio- and Enantioselective Linear Cross-Dimerizations between Conjugated
 Dienes and Acrylates Catalyzed by New Ru(0) Complexes
;
_journal_issue 22
_journal_name_full Organometallics
_journal_page_first 6604
_journal_paper_doi 10.1021/om500927z
_journal_volume 33
_journal_year 2014
_chemical_formula_moiety 'C16 H22 O Ru'
_chemical_formula_sum 'C16 H22 O Ru'
_chemical_formula_weight 331.42
_space_group_IT_number 2
_symmetry_cell_setting triclinic
_symmetry_Int_Tables_number 2
_symmetry_space_group_name_Hall '-P 1'
_symmetry_space_group_name_H-M 'P -1'
_atom_sites_solution_hydrogens geom
_atom_sites_solution_primary direct
_atom_sites_solution_secondary difmap
_cell_angle_alpha 99.608(3)
_cell_angle_beta 99.6178(16)
_cell_angle_gamma 108.609(3)
_cell_formula_units_Z 2
_cell_length_a 7.3996(16)
_cell_length_b 8.5550(19)
_cell_length_c 11.976(3)
_cell_measurement_reflns_used 2247
_cell_measurement_temperature 200
_cell_measurement_theta_max 27.48
_cell_measurement_theta_min 3.69
_cell_volume 688.4(3)
_computing_cell_refinement CrystalClear
_computing_data_collection 'CrystalClear (Rigaku Inc., 2007)'
_computing_data_reduction CrystalClear
_computing_molecular_graphics 'CrystalStructure 4.0'
_computing_publication_material 'CrystalStructure 4.0 (Rigaku, 2010)'
_computing_structure_refinement 'SHELXL97 (Sheldrick, 2008)'
_computing_structure_solution 'SIR92 (Altomare, et al., 1994)'
_diffrn_ambient_temperature 200
_diffrn_detector_area_resol_mean 7.314
_diffrn_measured_fraction_theta_full 0.981
_diffrn_measured_fraction_theta_max 0.981
_diffrn_measurement_device_type 'Rigaku Mercury70'
_diffrn_measurement_method \w
_diffrn_radiation_type 'Mo K\a'
_diffrn_radiation_wavelength 0.71075
_diffrn_reflns_av_R_equivalents 0.0171
_diffrn_reflns_limit_h_max 9
_diffrn_reflns_limit_h_min -9
_diffrn_reflns_limit_k_max 11
_diffrn_reflns_limit_k_min -10
_diffrn_reflns_limit_l_max 9
_diffrn_reflns_limit_l_min -15
_diffrn_reflns_number 5409
_diffrn_reflns_theta_full 27.49
_diffrn_reflns_theta_max 27.49
_diffrn_standards_number 0
_exptl_absorpt_coefficient_mu 1.125
_exptl_absorpt_correction_T_max 0.809
_exptl_absorpt_correction_T_min 0.783
_exptl_absorpt_correction_type numerical
_exptl_absorpt_process_details 'NUMABS (Rigaku, 1999)'
_exptl_crystal_colour colorless
_exptl_crystal_density_diffrn 1.599
_exptl_crystal_density_method 'not measured'
_exptl_crystal_description prism
_exptl_crystal_F_000 340.00
_exptl_crystal_size_max 0.260
_exptl_crystal_size_mid 0.194
_exptl_crystal_size_min 0.188
_refine_diff_density_max 0.870
_refine_diff_density_min -0.740
_refine_ls_extinction_method none
_refine_ls_goodness_of_fit_ref 1.170
_refine_ls_hydrogen_treatment constr
_refine_ls_number_parameters 163
_refine_ls_number_reflns 3092
_refine_ls_number_restraints 0
_refine_ls_R_factor_gt 0.0288
_refine_ls_shift/su_max 0.001
_refine_ls_structure_factor_coef Fsqd
_refine_ls_weighting_details 'w = 1/[\s^2^(Fo^2^)+(0.0120P)^2^+1.8494P] where P=(Fo^2^+2Fc^2^)/3'
_refine_ls_weighting_scheme calc
_refine_ls_wR_factor_ref 0.0717
_reflns_number_gt 3010
_reflns_number_total 3092
_reflns_threshold_expression F^2^>2.0\s(F^2^)
_cod_data_source_file om500927z_si_002.cif
_cod_data_source_block HRI1669-2_(Compound_4b)
_cod_depositor_comments 'Adding full bibliography for 4084661--4084666.cif.'
_cod_database_code 4084665

loop_
_symmetry_equiv_pos_site_id
_symmetry_equiv_pos_as_xyz
1 +X,+Y,+Z
2 -X,-Y,-Z

loop_
_atom_site_label
_atom_site_type_symbol
_atom_site_fract_x
_atom_site_fract_y
_atom_site_fract_z
_atom_site_U_iso_or_equiv
_atom_site_adp_type
_atom_site_occupancy
_atom_site_symmetry_multiplicity
_atom_site_calc_flag
_atom_site_refinement_flags
Ru1 Ru 0.83691(3) 0.29842(3) 0.763669(19) 0.01788(8) Uani 1.0 2 d .
O1 O 0.6545(4) 0.4789(4) 0.9273(3) 0.0416(7) Uani 1.0 2 d .
C1 C 0.7234(5) 0.4083(4) 0.8686(3) 0.0272(7) Uani 1.0 2 d .
C2 C 1.0747(5) 0.5388(4) 0.7889(3) 0.0285(7) Uani 1.0 2 d .
C3 C 1.0749(5) 0.4325(4) 0.6821(3) 0.0228(6) Uani 1.0 2 d .
C4 C 0.8958(5) 0.3593(4) 0.5964(3) 0.0222(6) Uani 1.0 2 d .
C5 C 0.7316(5) 0.3993(5) 0.6235(3) 0.0277(7) Uani 1.0 2 d .
C6 C 1.2589(5) 0.4019(5) 0.6641(4) 0.0350(8) Uani 1.0 2 d .
C7 C 0.8755(6) 0.2402(5) 0.4833(3) 0.0326(7) Uani 1.0 2 d .
C8 C 0.9149(5) 0.1769(4) 0.9111(3) 0.0265(7) Uani 1.0 2 d .
C9 C 1.0427(5) 0.1787(5) 0.8381(3) 0.0279(7) Uani 1.0 2 d .
C10 C 1.0160(6) 0.0267(5) 0.7445(4) 0.0345(8) Uani 1.0 2 d .
C11 C 0.7994(6) -0.0809(5) 0.7115(4) 0.0344(8) Uani 1.0 2 d .
C12 C 0.6786(5) 0.0271(4) 0.6711(3) 0.0273(7) Uani 1.0 2 d .
C13 C 0.5603(5) 0.0752(4) 0.7383(3) 0.0301(7) Uani 1.0 2 d .
C14 C 0.5457(6) 0.0328(5) 0.8537(4) 0.0401(9) Uani 1.0 2 d .
C15 C 0.7385(6) 0.0146(5) 0.9033(4) 0.0383(8) Uani 1.0 2 d .
C16 C 0.7466(6) -0.1394(5) 0.8197(4) 0.0350(8) Uani 1.0 2 d .
H2A H 1.0356 0.6376 0.7810 0.0342 Uiso 1.0 2 calc R
H2B H 1.1881 0.5656 0.8551 0.0342 Uiso 1.0 2 calc R
H5A H 0.6014 0.3282 0.5720 0.0333 Uiso 1.0 2 calc R
H5B H 0.7505 0.5214 0.6434 0.0333 Uiso 1.0 2 calc R
H6A H 1.2242 0.2857 0.6186 0.0420 Uiso 1.0 2 calc R
H6B H 1.3451 0.4177 0.7400 0.0420 Uiso 1.0 2 calc R
H6C H 1.3271 0.4824 0.6221 0.0420 Uiso 1.0 2 calc R
H7A H 0.9444 0.1624 0.4982 0.0391 Uiso 1.0 2 calc R
H7B H 0.9327 0.3060 0.4300 0.0391 Uiso 1.0 2 calc R
H7C H 0.7363 0.1750 0.4480 0.0391 Uiso 1.0 2 calc R
H8 H 0.9735 0.2555 0.9901 0.0317 Uiso 1.0 2 calc R
H9 H 1.1814 0.2572 0.8723 0.0335 Uiso 1.0 2 calc R
H10A H 1.0946 -0.0387 0.7738 0.0414 Uiso 1.0 2 calc R
H10B H 1.0589 0.0630 0.6759 0.0414 Uiso 1.0 2 calc R
H11 H 0.7737 -0.1818 0.6471 0.0412 Uiso 1.0 2 calc R
H12 H 0.6295 0.0054 0.5849 0.0328 Uiso 1.0 2 calc R
H13 H 0.4393 0.0847 0.6931 0.0361 Uiso 1.0 2 calc R
H14A H 0.4347 -0.0745 0.8436 0.0482 Uiso 1.0 2 calc R
H14B H 0.5251 0.1244 0.9064 0.0482 Uiso 1.0 2 calc R
H15 H 0.7393 -0.0083 0.9826 0.0460 Uiso 1.0 2 calc R
H16A H 0.8470 -0.1800 0.8575 0.0420 Uiso 1.0 2 calc R
H16B H 0.6179 -0.2334 0.7980 0.0420 Uiso 1.0 2 calc R

loop_
_atom_site_aniso_label
_atom_site_aniso_U_11
_atom_site_aniso_U_22
_atom_site_aniso_U_33
_atom_site_aniso_U_12
_atom_site_aniso_U_13
_atom_site_aniso_U_23
Ru1 0.01809(12) 0.01883(12) 0.01840(12) 0.00847(9) 0.00558(8) 0.00381(8)
O1 0.0473(16) 0.0477(16) 0.0382(14) 0.0277(13) 0.0204(12) 0.0008(12)
C1 0.0268(16) 0.0299(16) 0.0252(15) 0.0102(13) 0.0063(12) 0.0072(13)
C2 0.0294(16) 0.0196(14) 0.0276(16) -0.0015(12) 0.0052(13) 0.0037(12)
C3 0.0201(14) 0.0223(14) 0.0274(15) 0.0056(12) 0.0093(12) 0.0098(12)
C4 0.0250(15) 0.0217(14) 0.0220(14) 0.0084(12) 0.0076(12) 0.0089(11)
C5 0.0259(15) 0.0360(18) 0.0279(16) 0.0162(14) 0.0063(13) 0.0148(14)
C6 0.0234(16) 0.043(2) 0.043(2) 0.0134(15) 0.0138(14) 0.0149(16)
C7 0.0379(19) 0.0336(18) 0.0237(16) 0.0083(15) 0.0108(14) 0.0053(13)
C8 0.0320(16) 0.0296(16) 0.0221(15) 0.0159(14) 0.0041(12) 0.0101(12)
C9 0.0283(16) 0.0329(17) 0.0281(16) 0.0184(14) 0.0033(13) 0.0101(13)
C10 0.0367(19) 0.0338(18) 0.042(2) 0.0225(16) 0.0114(15) 0.0102(15)
C11 0.0399(19) 0.0208(16) 0.045(2) 0.0132(14) 0.0149(16) 0.0051(14)
C12 0.0255(15) 0.0197(14) 0.0290(16) 0.0023(12) 0.0035(12) -0.0006(12)
C13 0.0221(15) 0.0256(16) 0.0374(18) 0.0029(13) 0.0083(13) 0.0036(13)
C14 0.0348(19) 0.041(2) 0.046(3) 0.0080(16) 0.0180(17) 0.0148(17)
C15 0.045(2) 0.040(2) 0.040(2) 0.0174(17) 0.0184(17) 0.0226(16)
C16 0.0387(19) 0.0256(17) 0.044(2) 0.0116(15) 0.0107(16) 0.0159(15)

loop_
_atom_type_symbol
_atom_type_description
_atom_type_scat_dispersion_real
_atom_type_scat_dispersion_imag
_atom_type_scat_source
C C 0.0033 0.0016
;
International Tables for Crystallography
(1992, Vol. C, Tables 4.2.6.8 and 6.1.1.4)
;
H H 0.0000 0.0000
;
International Tables for Crystallography
(1992, Vol. C, Table 6.1.1.4)
;
O O 0.0106 0.0060
;
International Tables for Crystallography
(1992, Vol. C, Tables 4.2.6.8 and 6.1.1.4)
;
Ru Ru -1.2594 0.8363
;
International Tables for Crystallography
(1992, Vol. C, Tables 4.2.6.8 and 6.1.1.4)
;

loop_
_geom_angle_atom_site_label_1
_geom_angle_atom_site_label_2
_geom_angle_atom_site_label_3
_geom_angle
_geom_angle_publ_flag
C1 Ru1 C2 89.27(14) yes
C1 Ru1 C3 124.88(13) yes
C1 Ru1 C4 126.94(15) yes
C1 Ru1 C5 92.34(15) yes
C1 Ru1 C8 85.09(15) yes
C1 Ru1 C9 117.56(14) yes
C1 Ru1 C12 119.83(13) yes
C1 Ru1 C13 83.56(13) yes
C2 Ru1 C3 38.06(12) yes
C2 Ru1 C4 67.13(11) yes
C2 Ru1 C5 77.80(12) yes
C2 Ru1 C8 107.48(12) yes
C2 Ru1 C9 92.07(13) yes
C2 Ru1 C12 150.55(14) yes
C2 Ru1 C13 170.77(15) yes
C3 Ru1 C4 36.89(10) yes
C3 Ru1 C5 67.03(13) yes
C3 Ru1 C8 118.79(13) yes
C3 Ru1 C9 86.54(13) yes
C3 Ru1 C12 112.84(12) yes
C3 Ru1 C13 146.03(12) yes
C4 Ru1 C5 38.17(14) yes
C4 Ru1 C8 146.11(14) yes
C4 Ru1 C9 110.42(14) yes
C4 Ru1 C12 89.67(12) yes
C4 Ru1 C13 112.91(11) yes
C5 Ru1 C8 174.05(12) yes
C5 Ru1 C9 148.50(14) yes
C5 Ru1 C12 95.36(12) yes
C5 Ru1 C13 96.64(13) yes
C8 Ru1 C9 35.82(14) yes
C8 Ru1 C12 81.35(12) yes
C8 Ru1 C13 77.77(12) yes
C9 Ru1 C12 78.85(12) yes
C9 Ru1 C13 96.39(13) yes
C12 Ru1 C13 36.29(14) yes
Ru1 C1 O1 176.5(4) yes
Ru1 C2 C3 73.62(16) yes
Ru1 C3 C2 68.33(18) yes
Ru1 C3 C4 70.99(18) yes
Ru1 C3 C6 131.5(3) yes
C2 C3 C4 116.9(3) yes
C2 C3 C6 120.8(3) yes
C4 C3 C6 122.3(3) yes
Ru1 C4 C3 72.12(19) yes
Ru1 C4 C5 68.17(19) yes
Ru1 C4 C7 129.0(3) yes
C3 C4 C5 117.0(3) yes
C3 C4 C7 121.8(4) yes
C5 C4 C7 121.1(3) yes
Ru1 C5 C4 73.7(2) yes
Ru1 C8 C9 70.5(3) yes
Ru1 C8 C15 108.8(3) yes
C9 C8 C15 121.6(3) yes
Ru1 C9 C8 73.6(3) yes
Ru1 C9 C10 105.8(3) yes
C8 C9 C10 122.7(3) yes
C9 C10 C11 106.9(4) yes
C10 C11 C12 109.4(3) yes
C10 C11 C16 107.3(3) yes
C12 C11 C16 110.8(4) yes
Ru1 C12 C11 109.47(18) yes
Ru1 C12 C13 72.47(17) yes
C11 C12 C13 120.8(4) yes
Ru1 C13 C12 71.24(17) yes
Ru1 C13 C14 108.74(19) yes
C12 C13 C14 123.1(4) yes
C13 C14 C15 106.3(4) yes
C8 C15 C14 111.1(4) yes
C8 C15 C16 110.9(4) yes
C14 C15 C16 105.8(3) yes
C11 C16 C15 107.1(4) yes
Ru1 C2 H2A 116.169 no
Ru1 C2 H2B 116.171 no
C3 C2 H2A 116.162 no
C3 C2 H2B 116.163 no
H2A C2 H2B 113.158 no
Ru1 C5 H5A 116.161 no
Ru1 C5 H5B 116.158 no
C4 C5 H5A 116.162 no
C4 C5 H5B 116.161 no
H5A C5 H5B 113.153 no
C3 C6 H6A 109.470 no
C3 C6 H6B 109.477 no
C3 C6 H6C 109.473 no
H6A C6 H6B 109.468 no
H6A C6 H6C 109.469 no
H6B C6 H6C 109.472 no
C4 C7 H7A 109.468 no
C4 C7 H7B 109.471 no
C4 C7 H7C 109.469 no
H7A C7 H7B 109.473 no
H7A C7 H7C 109.474 no
H7B C7 H7C 109.473 no
Ru1 C8 H8 115.721 no
C9 C8 H8 115.718 no
C15 C8 H8 115.722 no
Ru1 C9 H9 115.457 no
C8 C9 H9 115.449 no
C10 C9 H9 115.453 no
C9 C10 H10A 110.350 no
C9 C10 H10B 110.347 no
C11 C10 H10A 110.353 no
C11 C10 H10B 110.350 no
H10A C10 H10B 108.580 no
C10 C11 H11 109.755 no
C12 C11 H11 109.760 no
C16 C11 H11 109.761 no
Ru1 C12 H12 115.465 no
C11 C12 H12 115.465 no
C13 C12 H12 115.466 no
Ru1 C13 H13 115.088 no
C12 C13 H13 115.087 no
C14 C13 H13 115.086 no
C13 C14 H14A 110.479 no
C13 C14 H14B 110.472 no
C15 C14 H14A 110.476 no
C15 C14 H14B 110.476 no
H14A C14 H14B 108.654 no
C8 C15 H15 109.654 no
C14 C15 H15 109.651 no
C16 C15 H15 109.655 no
C11 C16 H16A 110.299 no
C11 C16 H16B 110.300 no
C15 C16 H16A 110.300 no
C15 C16 H16B 110.303 no
H16A C16 H16B 108.550 no

loop_
_geom_bond_atom_site_label_1
_geom_bond_atom_site_label_2
_geom_bond_distance
_geom_bond_publ_flag
Ru1 C1 1.905(4) yes
Ru1 C2 2.173(3) yes
Ru1 C3 2.243(4) yes
Ru1 C4 2.229(4) yes
Ru1 C5 2.156(4) yes
Ru1 C8 2.277(4) yes
Ru1 C9 2.238(4) yes
Ru1 C12 2.228(3) yes
Ru1 C13 2.243(3) yes
O1 C1 1.137(5) yes
C2 C3 1.441(5) yes
C3 C4 1.415(4) yes
C3 C6 1.508(6) yes
C4 C5 1.435(6) yes
C4 C7 1.507(5) yes
C8 C9 1.389(6) yes
C8 C15 1.550(5) yes
C9 C10 1.504(5) yes
C10 C11 1.516(5) yes
C11 C12 1.555(6) yes
C11 C16 1.532(6) yes
C12 C13 1.392(6) yes
C13 C14 1.499(6) yes
C14 C15 1.517(7) yes
C15 C16 1.540(6) yes
C2 H2A 0.990 no
C2 H2B 0.990 no
C5 H5A 0.990 no
C5 H5B 0.990 no
C6 H6A 0.980 no
C6 H6B 0.980 no
C6 H6C 0.980 no
C7 H7A 0.980 no
C7 H7B 0.980 no
C7 H7C 0.980 no
C8 H8 1.000 no
C9 H9 1.000 no
C10 H10A 0.990 no
C10 H10B 0.990 no
C11 H11 1.000 no
C12 H12 1.000 no
C13 H13 1.000 no
C14 H14A 0.990 no
C14 H14B 0.990 no
C15 H15 1.000 no
C16 H16A 0.990 no
C16 H16B 0.990 no

loop_
_geom_contact_atom_site_label_1
_geom_contact_atom_site_label_2
_geom_contact_distance
_geom_contact_publ_flag
_geom_contact_site_symmetry_2
O1 C13 3.587(5) no .
O1 C14 3.560(6) no .
C1 C14 3.019(6) no .
C1 C15 3.497(6) no .
C3 C10 3.579(6) no .
C6 C7 3.016(5) no .
C6 C9 3.322(6) no .
C6 C10 3.519(6) no .
C7 C12 3.358(6) no .
C8 C11 2.768(5) no .
C9 C14 3.535(6) no .
C9 C16 2.844(5) no .
C10 C13 3.517(6) no .
C10 C15 3.014(6) no .
C11 C14 3.009(7) no .
C12 C15 2.768(6) no .
C13 C16 2.826(6) no .
O1 O1 3.168(5) no 2_667
O1 C8 3.552(4) no 2_767
O1 C9 3.529(4) no 2_767
C8 O1 3.552(4) no 2_767
C9 O1 3.529(4) no 2_767
Ru1 H7A 3.5065 no .
Ru1 H10B 3.1370 no .
Ru1 H14B 3.2313 no .
O1 H2A 3.5868 no .
O1 H8 3.5436 no .
O1 H14B 2.8274 no .
C1 H2A 2.9817 no .
C1 H2B 3.3118 no .
C1 H5A 3.4089 no .
C1 H5B 3.0291 no .
C1 H8 2.9207 no .
C1 H13 3.0607 no .
C1 H14B 2.5639 no .
C2 H5B 2.6646 no .
C2 H6A 3.2984 no .
C2 H6B 2.6331 no .
C2 H6C 3.0347 no .
C2 H9 3.0295 no .
C3 H5A 3.2983 no .
C3 H5B 2.7331 no .
C3 H7A 2.6995 no .
C3 H7B 2.9180 no .
C3 H7C 3.3255 no .
C3 H9 3.0581 no .
C3 H10B 3.1131 no .
C4 H2A 2.7451 no .
C4 H2B 3.2999 no .
C4 H6A 2.6804 no .
C4 H6B 3.3165 no .
C4 H6C 2.9677 no .
C4 H10B 3.3405 no .
C4 H12 3.0045 no .
C5 H2A 2.6737 no .
C5 H7A 3.2633 no .
C5 H7B 3.0850 no .
C5 H7C 2.6119 no .
C5 H12 3.1431 no .
C5 H13 3.2029 no .
C6 H2A 3.2732 no .
C6 H2B 2.6956 no .
C6 H7A 2.7599 no .
C6 H7B 3.1732 no .
C6 H9 3.0215 no .
C6 H10B 2.8434 no .
C7 H5A 2.6900 no .
C7 H5B 3.2858 no .
C7 H6A 2.6806 no .
C7 H6C 3.2862 no .
C7 H10B 3.3013 no .
C7 H12 2.8380 no .
C8 H2B 3.5358 no .
C8 H10A 3.0265 no .
C8 H10B 3.2812 no .
C8 H14A 3.3894 no .
C8 H14B 2.7637 no .
C8 H16A 2.8712 no .
C8 H16B 3.3883 no .
C9 H2B 3.0957 no .
C9 H6A 3.2785 no .
C9 H6B 3.0540 no .
C9 H11 3.3031 no .
C9 H15 3.2440 no .
C9 H16A 3.0134 no .
C10 H6A 3.0440 no .
C10 H6B 3.4675 no .
C10 H7A 3.3678 no .
C10 H8 3.3714 no .
C10 H12 3.0969 no .
C10 H16A 2.5447 no .
C10 H16B 3.3115 no .
C11 H9 3.3417 no .
C11 H13 3.3872 no .
C11 H14A 3.3587 no .
C11 H15 3.3334 no .
C12 H5A 3.1785 no .
C12 H7A 3.1942 no .
C12 H7C 3.1761 no .
C12 H10A 3.3729 no .
C12 H10B 2.7206 no .
C12 H14A 3.0204 no .
C12 H14B 3.2894 no .
C12 H16A 3.3866 no .
C12 H16B 2.8628 no .
C13 H5A 3.1563 no .
C13 H11 3.2419 no .
C13 H15 3.2913 no .
C13 H16B 2.9845 no .
C14 H8 3.1149 no .
C14 H12 3.3630 no .
C14 H16A 3.2964 no .
C14 H16B 2.5104 no .
C15 H9 3.3927 no .
C15 H10A 3.3849 no .
C15 H11 3.3367 no .
C15 H13 3.3301 no .
C16 H8 3.3662 no .
C16 H10A 2.6255 no .
C16 H10B 3.3282 no .
C16 H12 3.3515 no .
C16 H14A 2.5888 no .
C16 H14B 3.3178 no .
H2A H5B 2.2601 no .
H2A H6B 3.4413 no .
H2A H6C 3.5201 no .
H2B H6A 3.4961 no .
H2B H6B 2.3962 no .
H2B H6C 3.1797 no .
H2B H8 3.4315 no .
H2B H9 2.6656 no .
H5A H7A 3.4436 no .
H5A H7B 3.2438 no .
H5A H7C 2.3662 no .
H5A H12 2.8613 no .
H5A H13 2.8068 no .
H5B H7B 3.5943 no .
H5B H7C 3.4174 no .
H6A H7A 2.1400 no .
H6A H7B 2.9196 no .
H6A H7C 3.5793 no .
H6A H9 3.1479 no .
H6A H10A 3.5630 no .
H6A H10B 2.1971 no .
H6B H7A 3.5824 no .
H6B H9 2.4834 no .
H6B H10B 2.9765 no .
H6C H7A 3.1639 no .
H6C H7B 3.1427 no .
H7A H10B 2.5365 no .
H7A H12 2.7544 no .
H7C H12 2.4314 no .
H8 H9 2.2528 no .
H8 H14B 3.0676 no .
H8 H15 2.3430 no .
H8 H16A 3.5470 no .
H9 H10A 2.4346 no .
H9 H10B 2.4772 no .
H10A H11 2.4001 no .
H10A H16A 2.3298 no .
H10A H16B 3.4724 no .
H10B H11 2.3771 no .
H10B H12 3.0314 no .
H10B H16A 3.4747 no .
H11 H12 2.3413 no .
H11 H16A 2.4835 no .
H11 H16B 2.3301 no .
H12 H13 2.2463 no .
H12 H16B 3.5208 no .
H13 H14A 2.4313 no .
H13 H14B 2.4650 no .
H14A H15 2.4062 no .
H14A H16A 3.4328 no .
H14A H16B 2.2709 no .
H14B H15 2.3760 no .
H14B H16B 3.4407 no .
H15 H16A 2.3337 no .
H15 H16B 2.4925 no .
O1 H2B 2.8101 no 2_767
O1 H6B 2.7702 no 1_455
O1 H8 2.8400 no 2_767
O1 H9 3.2958 no 1_455
O1 H9 2.7927 no 2_767
O1 H16A 3.1309 no 1_565
O1 H16B 3.1756 no 1_565
C1 H2B 3.2197 no 2_767
C1 H6B 2.9930 no 1_455
C1 H8 3.0260 no 2_767
C1 H16A 3.3769 no 1_565
C1 H16B 3.5906 no 1_565
C2 H7B 3.1299 no 2_766
C2 H8 3.0642 no 2_767
C2 H14A 3.3968 no 1_665
C2 H16A 3.4192 no 1_565
C3 H7B 2.8050 no 2_766
C4 H6C 3.5462 no 2_766
C4 H7B 2.8338 no 2_766
C5 H6A 3.5532 no 1_455
C5 H6B 3.4204 no 1_455
C5 H6C 3.2877 no 1_455
C5 H6C 3.2727 no 2_766
C5 H7B 3.1637 no 2_766
C5 H11 3.4552 no 1_565
C6 H5A 3.1242 no 1_655
C6 H5B 3.5141 no 1_655
C6 H7B 3.4923 no 2_766
C6 H13 3.4262 no 1_655
C6 H16B 3.3134 no 1_665
C7 H2A 3.5920 no 2_766
C7 H5B 3.5989 no 2_766
C7 H6C 3.4797 no 2_766
C7 H7B 3.5791 no 2_766
C7 H10A 3.3458 no 2_756
C7 H10B 3.1719 no 2_756
C7 H11 3.3682 no 2_756
C7 H12 3.5277 no 2_656
C7 H13 3.1428 no 2_656
C8 H15 3.4822 no 2_757
C8 H16A 3.0170 no 2_757
C9 H15 3.2754 no 2_757
C9 H16A 3.5984 no 2_757
C10 H2A 3.4736 no 1_545
C10 H7A 3.1884 no 2_756
C10 H7B 3.4023 no 2_756
C10 H13 3.1915 no 1_655
C10 H14A 3.5473 no 1_655
C10 H15 3.5162 no 2_757
C11 H2A 3.5239 no 1_545
C11 H5B 3.2496 no 1_545
C11 H7A 3.4978 no 2_756
C12 H7C 2.9622 no 2_656
C12 H12 3.4133 no 2_656
C13 H7C 2.8540 no 2_656
C13 H10A 3.3893 no 1_455
C14 H10A 3.1408 no 1_455
C14 H14A 3.5573 no 2_657
C14 H14B 3.4171 no 2_657
C14 H15 3.0944 no 2_657
C15 H14A 3.5062 no 2_657
C15 H14B 3.3638 no 2_657
C15 H16A 3.5435 no 2_757
C16 H2A 3.3264 no 1_545
C16 H5B 3.3022 no 1_545
C16 H8 3.3096 no 2_757
H2A C7 3.5920 no 2_766
H2A C10 3.4736 no 1_565
H2A C11 3.5239 no 1_565
H2A C16 3.3264 no 1_565
H2A H7B 2.6844 no 2_766
H2A H8 2.7601 no 2_767
H2A H10A 2.6807 no 1_565
H2A H11 3.2274 no 1_565
H2A H14A 3.0578 no 1_665
H2A H15 3.5920 no 2_767
H2A H16A 2.5617 no 1_565
H2B O1 2.8101 no 2_767
H2B C1 3.2197 no 2_767
H2B H8 2.8583 no 2_767
H2B H14A 3.0770 no 1_665
H2B H14B 3.3982 no 2_767
H2B H16B 3.3416 no 1_665
H5A C6 3.1242 no 1_455
H5A H6A 2.8597 no 1_455
H5A H6B 3.1496 no 1_455
H5A H6C 2.8416 no 1_455
H5A H6C 3.0716 no 2_766
H5A H11 3.2264 no 2_656
H5A H12 2.9361 no 2_656
H5B C6 3.5141 no 1_455
H5B C7 3.5989 no 2_766
H5B C11 3.2496 no 1_565
H5B C16 3.3022 no 1_565
H5B H6B 3.3055 no 1_455
H5B H6C 3.0046 no 1_455
H5B H6C 3.1290 no 2_766
H5B H7B 2.7132 no 2_766
H5B H11 2.4819 no 1_565
H5B H16A 3.1056 no 1_565
H5B H16B 3.0680 no 1_565
H6A C5 3.5532 no 1_655
H6A H5A 2.8597 no 1_655
H6A H7A 3.5757 no 2_756
H6A H11 3.1617 no 2_756
H6A H13 2.8416 no 1_655
H6B O1 2.7702 no 1_655
H6B C1 2.9930 no 1_655
H6B C5 3.4204 no 1_655
H6B H5A 3.1496 no 1_655
H6B H5B 3.3055 no 1_655
H6B H13 3.1277 no 1_655
H6B H16B 2.9090 no 1_665
H6C C4 3.5462 no 2_766
H6C C5 3.2877 no 1_655
H6C C5 3.2727 no 2_766
H6C C7 3.4797 no 2_766
H6C H5A 2.8416 no 1_655
H6C H5A 3.0716 no 2_766
H6C H5B 3.0046 no 1_655
H6C H5B 3.1290 no 2_766
H6C H7B 3.0923 no 2_766
H6C H7C 3.3292 no 2_766
H6C H11 3.5480 no 1_665
H6C H11 3.5737 no 2_756
H6C H16B 2.9006 no 1_665
H7A C10 3.1884 no 2_756
H7A C11 3.4978 no 2_756
H7A H6A 3.5757 no 2_756
H7A H7A 3.1452 no 2_756
H7A H10A 3.1861 no 2_756
H7A H10B 2.5841 no 2_756
H7A H11 2.9145 no 2_756
H7A H13 3.1868 no 2_656
H7B C2 3.1299 no 2_766
H7B C3 2.8050 no 2_766
H7B C4 2.8338 no 2_766
H7B C5 3.1637 no 2_766
H7B C6 3.4923 no 2_766
H7B C7 3.5791 no 2_766
H7B C10 3.4023 no 2_756
H7B H2A 2.6844 no 2_766
H7B H5B 2.7132 no 2_766
H7B H6C 3.0923 no 2_766
H7B H7B 3.2096 no 2_766
H7B H10A 2.9830 no 2_756
H7B H10B 3.2232 no 2_756
H7B H11 2.9177 no 2_756
H7B H13 3.4707 no 2_656
H7C C12 2.9622 no 2_656
H7C C13 2.8540 no 2_656
H7C H6C 3.3292 no 2_766
H7C H10A 3.3144 no 2_756
H7C H10B 3.2181 no 2_756
H7C H12 2.5765 no 2_656
H7C H13 2.3767 no 2_656
H7C H14A 3.3704 no 2_656
H8 O1 2.8400 no 2_767
H8 C1 3.0260 no 2_767
H8 C2 3.0642 no 2_767
H8 C16 3.3096 no 2_757
H8 H2A 2.7601 no 2_767
H8 H2B 2.8583 no 2_767
H8 H15 3.4586 no 2_757
H8 H16A 2.3764 no 2_757
H9 O1 3.2958 no 1_655
H9 O1 2.7927 no 2_767
H9 H13 3.5404 no 1_655
H9 H14B 3.0951 no 1_655
H9 H15 3.0972 no 2_757
H9 H16A 3.4365 no 2_757
H10A C7 3.3458 no 2_756
H10A C13 3.3893 no 1_655
H10A C14 3.1408 no 1_655
H10A H2A 2.6807 no 1_545
H10A H7A 3.1861 no 2_756
H10A H7B 2.9830 no 2_756
H10A H7C 3.3144 no 2_756
H10A H13 2.8276 no 1_655
H10A H14A 2.6455 no 1_655
H10A H14B 3.0575 no 1_655
H10A H15 2.8776 no 2_757
H10B C7 3.1719 no 2_756
H10B H7A 2.5841 no 2_756
H10B H7B 3.2232 no 2_756
H10B H7C 3.2181 no 2_756
H10B H13 2.7314 no 1_655
H11 C5 3.4552 no 1_545
H11 C7 3.3682 no 2_756
H11 H2A 3.2274 no 1_545
H11 H5A 3.2264 no 2_656
H11 H5B 2.4819 no 1_545
H11 H6A 3.1617 no 2_756
H11 H6C 3.5480 no 1_445
H11 H6C 3.5737 no 2_756
H11 H7A 2.9145 no 2_756
H11 H7B 2.9177 no 2_756
H12 C7 3.5277 no 2_656
H12 C12 3.4133 no 2_656
H12 H5A 2.9361 no 2_656
H12 H7C 2.5765 no 2_656
H12 H12 2.5176 no 2_656
H12 H13 3.2041 no 2_656
H13 C6 3.4262 no 1_455
H13 C7 3.1428 no 2_656
H13 C10 3.1915 no 1_455
H13 H6A 2.8416 no 1_455
H13 H6B 3.1277 no 1_455
H13 H7A 3.1868 no 2_656
H13 H7B 3.4707 no 2_656
H13 H7C 2.3767 no 2_656
H13 H9 3.5404 no 1_455
H13 H10A 2.8276 no 1_455
H13 H10B 2.7314 no 1_455
H13 H12 3.2041 no 2_656
H14A C2 3.3968 no 1_445
H14A C10 3.5473 no 1_455
H14A C14 3.5573 no 2_657
H14A C15 3.5062 no 2_657
H14A H2A 3.0578 no 1_445
H14A H2B 3.0770 no 1_445
H14A H7C 3.3704 no 2_656
H14A H10A 2.6455 no 1_455
H14A H14B 3.0731 no 2_657
H14A H15 2.7354 no 2_657
H14B C14 3.4171 no 2_657
H14B C15 3.3638 no 2_657
H14B H2B 3.3982 no 2_767
H14B H9 3.0951 no 1_455
H14B H10A 3.0575 no 1_455
H14B H14A 3.0731 no 2_657
H14B H14B 3.3247 no 2_657
H14B H15 2.5786 no 2_657
H15 C8 3.4822 no 2_757
H15 C9 3.2754 no 2_757
H15 C10 3.5162 no 2_757
H15 C14 3.0944 no 2_657
H15 H2A 3.5920 no 2_767
H15 H8 3.4586 no 2_757
H15 H9 3.0972 no 2_757
H15 H10A 2.8776 no 2_757
H15 H14A 2.7354 no 2_657
H15 H14B 2.5786 no 2_657
H15 H16A 3.0819 no 2_757
H16A O1 3.1309 no 1_545
H16A C1 3.3769 no 1_545
H16A C2 3.4192 no 1_545
H16A C8 3.0170 no 2_757
H16A C9 3.5984 no 2_757
H16A C15 3.5435 no 2_757
H16A H2A 2.5617 no 1_545
H16A H5B 3.1056 no 1_545
H16A H8 2.3764 no 2_757
H16A H9 3.4365 no 2_757
H16A H15 3.0819 no 2_757
H16B O1 3.1756 no 1_545
H16B C1 3.5906 no 1_545
H16B C6 3.3134 no 1_445
H16B H2B 3.3416 no 1_445
H16B H5B 3.0680 no 1_545
H16B H6B 2.9090 no 1_445
H16B H6C 2.9006 no 1_445

loop_
_geom_torsion_atom_site_label_1
_geom_torsion_atom_site_label_2
_geom_torsion_atom_site_label_3
_geom_torsion_atom_site_label_4
_geom_torsion
_geom_torsion_publ_flag
C1 Ru1 C2 C3 -160.74(17) no
C1 Ru1 C3 C2 23.7(2) no
C1 Ru1 C3 C4 -106.96(16) no
C1 Ru1 C3 C6 136.3(2) no
C1 Ru1 C4 C3 100.96(17) no
C1 Ru1 C4 C5 -29.06(16) no
C1 Ru1 C4 C7 -142.2(3) no
C1 Ru1 C5 C4 157.13(13) no
C1 Ru1 C8 C9 -155.88(13) no
C1 Ru1 C8 C15 86.3(2) no
C1 Ru1 C9 C8 27.34(17) no
C1 Ru1 C9 C10 147.47(17) no
C1 Ru1 C12 C11 -115.4(2) no
C1 Ru1 C12 C13 1.9(3) no
C1 Ru1 C13 C12 -178.37(18) no
C1 Ru1 C13 C14 -58.7(3) no
C2 Ru1 C3 C2 -0.00(16) no
C2 Ru1 C3 C4 -130.7(3) no
C2 Ru1 C3 C6 112.6(3) no
C3 Ru1 C2 C3 0.00(15) no
C2 Ru1 C4 C3 30.49(14) no
C2 Ru1 C4 C5 -99.53(16) no
C2 Ru1 C4 C7 147.4(3) no
C4 Ru1 C2 C3 -29.61(14) no
C2 Ru1 C5 C4 68.38(14) no
C5 Ru1 C2 C3 -68.19(16) no
C2 Ru1 C8 C9 -68.20(16) no
C2 Ru1 C8 C15 173.99(19) no
C8 Ru1 C2 C3 114.65(16) no
C2 Ru1 C9 C8 117.60(14) no
C2 Ru1 C9 C10 -122.27(19) no
C9 Ru1 C2 C3 81.71(16) no
C2 Ru1 C12 C11 74.2(4) no
C2 Ru1 C12 C13 -168.5(2) no
C12 Ru1 C2 C3 10.9(4) no
C3 Ru1 C4 C3 -0.00(15) no
C3 Ru1 C4 C5 -130.0(3) no
C3 Ru1 C4 C7 116.9(4) no
C4 Ru1 C3 C2 130.7(3) no
C4 Ru1 C3 C4 0.00(15) no
C4 Ru1 C3 C6 -116.7(3) no
C3 Ru1 C5 C4 29.95(11) no
C5 Ru1 C3 C2 99.74(16) no
C5 Ru1 C3 C4 -30.93(14) no
C5 Ru1 C3 C6 -147.7(3) no
C3 Ru1 C8 C9 -28.45(16) no
C3 Ru1 C8 C15 -146.27(17) no
C8 Ru1 C3 C2 -81.60(17) no
C8 Ru1 C3 C4 147.74(13) no
C8 Ru1 C3 C6 31.0(3) no
C3 Ru1 C9 C8 155.27(13) no
C3 Ru1 C9 C10 -84.60(18) no
C9 Ru1 C3 C2 -97.82(14) no
C9 Ru1 C3 C4 131.51(15) no
C9 Ru1 C3 C6 14.8(2) no
C3 Ru1 C12 C11 81.5(2) no
C3 Ru1 C12 C13 -161.23(13) no
C12 Ru1 C3 C2 -174.19(13) no
C12 Ru1 C3 C4 55.14(18) no
C12 Ru1 C3 C6 -61.6(3) no
C3 Ru1 C13 C12 32.0(4) no
C3 Ru1 C13 C14 151.67(19) no
C13 Ru1 C3 C2 165.88(19) no
C13 Ru1 C3 C4 35.2(3) no
C13 Ru1 C3 C6 -81.5(3) no
C4 Ru1 C5 C4 0.00(11) no
C5 Ru1 C4 C3 130.0(3) no
C5 Ru1 C4 C5 -0.00(13) no
C5 Ru1 C4 C7 -113.1(3) no
C4 Ru1 C8 C9 6.6(3) no
C4 Ru1 C8 C15 -111.2(2) no
C8 Ru1 C4 C3 -57.0(3) no
C8 Ru1 C4 C5 172.96(13) no
C8 Ru1 C4 C7 59.8(3) no
C4 Ru1 C9 C8 -176.07(10) no
C4 Ru1 C9 C10 -55.94(19) no
C9 Ru1 C4 C3 -52.90(16) no
C9 Ru1 C4 C5 177.08(10) no
C9 Ru1 C4 C7 64.0(3) no
C4 Ru1 C12 C11 111.0(2) no
C4 Ru1 C12 C13 -131.72(16) no
C12 Ru1 C4 C3 -130.87(16) no
C12 Ru1 C4 C5 99.11(13) no
C12 Ru1 C4 C7 -14.0(3) no
C4 Ru1 C13 C12 54.1(2) no
C4 Ru1 C13 C14 173.75(19) no
C13 Ru1 C4 C3 -159.52(14) no
C13 Ru1 C4 C5 70.46(16) no
C13 Ru1 C4 C7 -42.7(3) no
C5 Ru1 C9 C8 -172.62(15) no
C5 Ru1 C9 C10 -52.5(3) no
C9 Ru1 C5 C4 -5.2(3) no
C5 Ru1 C12 C11 148.8(2) no
C5 Ru1 C12 C13 -93.93(16) no
C12 Ru1 C5 C4 -82.61(14) no
C5 Ru1 C13 C12 90.01(17) no
C5 Ru1 C13 C14 -150.4(2) no
C13 Ru1 C5 C4 -119.08(14) no
C8 Ru1 C9 C8 0.00(12) no
C8 Ru1 C9 C10 120.1(3) no
C9 Ru1 C8 C9 -0.00(12) no
C9 Ru1 C8 C15 -117.8(3) no
C8 Ru1 C12 C11 -36.15(19) no
C8 Ru1 C12 C13 81.08(16) no
C12 Ru1 C8 C9 82.92(14) no
C12 Ru1 C8 C15 -34.9(2) no
C8 Ru1 C13 C12 -92.02(17) no
C8 Ru1 C13 C14 27.6(2) no
C13 Ru1 C8 C9 119.66(15) no
C13 Ru1 C8 C15 1.85(19) no
C9 Ru1 C12 C11 0.14(19) no
C9 Ru1 C12 C13 117.38(17) no
C12 Ru1 C9 C8 -90.63(14) no
C12 Ru1 C9 C10 29.49(18) no
C9 Ru1 C13 C12 -61.24(17) no
C9 Ru1 C13 C14 58.4(3) no
C13 Ru1 C9 C8 -58.71(14) no
C13 Ru1 C9 C10 61.4(2) no
C12 Ru1 C13 C12 0.00(16) no
C12 Ru1 C13 C14 119.6(4) no
C13 Ru1 C12 C11 -117.2(3) no
C13 Ru1 C12 C13 -0.00(17) no
Ru1 C2 C3 Ru1 -0.0 no
Ru1 C2 C3 C4 53.5(3) no
Ru1 C2 C3 C6 -126.3(3) no
Ru1 C3 C4 Ru1 0.0 no
Ru1 C3 C4 C5 52.9(3) no
Ru1 C3 C4 C7 -125.3(3) no
C2 C3 C4 Ru1 -52.2(3) no
C2 C3 C4 C5 0.7(5) no
C2 C3 C4 C7 -177.5(3) no
C6 C3 C4 Ru1 127.6(4) no
C6 C3 C4 C5 -179.4(3) no
C6 C3 C4 C7 2.4(5) no
Ru1 C4 C5 Ru1 0.0 no
C3 C4 C5 Ru1 -54.9(3) no
C7 C4 C5 Ru1 123.3(3) no
Ru1 C8 C9 Ru1 0.0 no
Ru1 C8 C9 C10 -98.6(3) no
Ru1 C8 C15 C14 -31.3(4) no
Ru1 C8 C15 C16 86.1(3) no
C9 C8 C15 C14 -109.5(4) no
C9 C8 C15 C16 7.9(5) no
C15 C8 C9 Ru1 100.6(4) no
C15 C8 C9 C10 2.0(6) no
Ru1 C9 C10 C11 -55.1(3) no
C8 C9 C10 C11 25.3(5) no
C9 C10 C11 C12 57.5(4) no
C9 C10 C11 C16 -62.8(4) no
C10 C11 C12 Ru1 -30.2(4) no
C10 C11 C12 C13 -110.9(4) no
C10 C11 C16 C15 74.9(4) no
C12 C11 C16 C15 -44.5(3) no
C16 C11 C12 Ru1 88.0(3) no
C16 C11 C12 C13 7.2(4) no
Ru1 C12 C13 Ru1 0.0 no
Ru1 C12 C13 C14 -100.6(3) no
C11 C12 C13 Ru1 102.6(3) no
C11 C12 C13 C14 2.1(4) no
Ru1 C13 C14 C15 -52.5(3) no
C12 C13 C14 C15 26.9(4) no
C13 C14 C15 C8 55.9(4) no
C13 C14 C15 C16 -64.6(4) no
C8 C15 C16 C11 -44.1(4) no
C14 C15 C16 C11 76.5(4) no

loop_
_cod_changelog_entry_id
_cod_changelog_entry_author
_cod_changelog_entry_date
_cod_changelog_entry_text
1 'Vaitkus, Antanas' 2022-05-07T05:45:00+03:00
;
 Replaced the '&#x009D;' sequences with backslash symbols ('\')
 in multiple data values.
;
